data_7115178
loop_
_publ_author_name
'Dieleman, Cedric B.'
'Matt, Dominique'
'Neda, Ion'
'Schmutzler, Reinhard'
'Harriman, Anthony'
'Yaftian, Reza'

_publ_section_title
;
 Hexahomotrioxacalix[3]arene: a scaffold for a C3-symmetric phosphine
 ligand that traps a hydrido-rhodium fragment inside a molecular funnel
;
_journal_issue 18
_journal_name_full 'Chemical Communications'
_journal_page_first 1911
_journal_paper_doi 10.1039/a905677g
_journal_year 1999
_chemical_formula_moiety 'C154 H180 O17 P6'
_chemical_formula_sum 'C154 H180 O17 P6'
_chemical_formula_weight 2488.99
_chemical_name_systematic ' ?'
_space_group_IT_number 2
_symmetry_cell_setting triclinic
_symmetry_space_group_name_Hall '-P 1'
_symmetry_space_group_name_H-M 'P -1'
_cell_angle_alpha 91.262(3)
_cell_angle_beta 95.245(3)
_cell_angle_gamma 94.456(3)
_cell_formula_units_Z 1
_cell_length_a 13.0120(7)
_cell_length_b 13.3008(4)
_cell_length_c 21.468(1)
_cell_measurement_reflns_used 27813
_cell_measurement_temperature 173
_cell_measurement_theta_max 30.5
_cell_measurement_theta_min 1.4
_cell_volume 3687.1(3)
_computing_publication_material CIFGEN_IN_OpenMoleN_(_1997)
_computing_structure_refinement LSFM_OpenMoleN_(_1997)
_computing_structure_solution Direct_methods_(SIR,_Burla_et_al.,_1989)
_diffrn_ambient_temperature 173
_diffrn_measurement_details
;
119 frames,107 sec/frame, delta phi = 1.5 deg. Each frame measured 2 times.
Detector to crystal distance 29 mm.
;
_diffrn_measurement_device_type KappaCCD
_diffrn_measurement_method '\p scans'
_diffrn_radiation_monochromator graphite
_diffrn_radiation_type Mo-K\a
_diffrn_radiation_wavelength 0.71073
_diffrn_reflns_av_R_equivalents 0.041
_diffrn_reflns_av_sigmaI/netI 0.333
_diffrn_reflns_limit_h_max 18
_diffrn_reflns_limit_h_min 0
_diffrn_reflns_limit_k_max 16
_diffrn_reflns_limit_k_min -17
_diffrn_reflns_limit_l_max 30
_diffrn_reflns_limit_l_min -30
_diffrn_reflns_number 27813
_diffrn_reflns_theta_max 30.52
_diffrn_reflns_theta_min 2.5
_diffrn_source xray_tube
_diffrn_standards_decay_% 0
_exptl_absorpt_coefficient_mu 0.133
_exptl_absorpt_correction_type none
_exptl_crystal_colour colorless
_exptl_crystal_density_diffrn 1.12
_exptl_crystal_density_method none
_exptl_crystal_description prism
_exptl_crystal_F_000 1330
_exptl_crystal_size_max 0.20
_exptl_crystal_size_mid 0.20
_exptl_crystal_size_min 0.10
_refine_diff_density_max 1.339
_refine_diff_density_min -0.110
_refine_ls_extinction_method none
_refine_ls_goodness_of_fit_all 2.082
_refine_ls_goodness_of_fit_ref 1.065
_refine_ls_hydrogen_treatment noref
_refine_ls_matrix_type full
_refine_ls_number_constraints 0
_refine_ls_number_parameters 791
_refine_ls_number_reflns 7778
_refine_ls_number_restraints 1
_refine_ls_R_factor_all 0.207
_refine_ls_R_factor_gt 0.091
_refine_ls_shift/esd_mean 0.000
_refine_ls_shift/su_max 0.034
_refine_ls_structure_factor_coef F
_refine_ls_weighting_details 'w = 4Fo^2^/(\s^2^(Fo^2^)+0.0016 Fo^4^)+4.0'
_refine_ls_weighting_scheme calc
_refine_ls_wR_factor_all 0.230
_refine_ls_wR_factor_ref 0.122
_reflns_number_gt 7778
_reflns_number_total 19003
_reflns_threshold_expression >3.0\s(I)
_cod_data_source_file 905677g.txt
_cod_data_source_block st296
_cod_depositor_comments
;
The following automatic conversions were performed:

'_refine_ls_weighting_scheme' value '4Fo^2^/(\s^2^(Fo^2^)+0.0016
Fo^4^)+4.0' was changed to 'calc'. New tag
'_refine_ls_weighting_details' was created. The value of the new tag
was set to 'w = 4Fo^2^/(\s^2^(Fo^2^)+0.0016 Fo^4^)+4.0'.

Automatic conversion script
Id: cif_fix_values 3143 2015-03-26 13:38:13Z robertas 
;
_cod_original_cell_volume 3687.2(5)
_cod_original_sg_symbol_H-M P-1
_cod_database_code 7115178

loop_
_symmetry_equiv_pos_as_xyz
x,y,z
-x,-y,-z

loop_
_atom_site_aniso_label
_atom_site_aniso_U_11
_atom_site_aniso_U_22
_atom_site_aniso_U_33
_atom_site_aniso_U_12
_atom_site_aniso_U_13
_atom_site_aniso_U_23
_atom_site_aniso_type_symbol
C1 0.039(3) 0.040(3) 0.041(3) 0.002(3) 0.005(3) -0.001(3) C
C2 0.041(3) 0.043(3) 0.044(3) 0.005(3) 0.003(3) 0.002(3) C
C3 0.035(3) 0.050(4) 0.044(3) -0.005(3) -0.003(3) 0.003(3) C
C4 0.045(3) 0.035(3) 0.043(3) -0.004(3) 0.001(3) -0.000(3) C
C5 0.032(3) 0.039(3) 0.034(3) 0.005(2) 0.004(3) -0.001(3) C
C6 0.028(3) 0.043(3) 0.034(3) -0.000(2) 0.005(2) -0.005(3) C
C7 0.051(4) 0.062(4) 0.066(5) -0.009(4) -0.017(4) 0.007(4) C
C8 0.121(7) 0.12(1) 0.34(2) 0.007(7) -0.149(8) -0.01(1) C
C9 0.067(7) 0.24(2) 0.18(1) -0.045(9) -0.009(8) -0.02(1) C
C10 0.072(7) 0.4580 0.32(1) 0.065(8) -0.096(6) -0.327(7) C
O1 0.036(2) 0.048(2) 0.038(2) -0.002(2) -0.001(2) -0.007(2) O
C11 0.043(3) 0.037(3) 0.037(3) 0.005(3) -0.003(3) -0.007(3) C
P1 0.0374(8) 0.0403(8) 0.0437(9) 0.0044(7) 0.0024(7) -0.0065(7) P
C12 0.037(3) 0.039(3) 0.042(3) 0.005(3) 0.008(3) -0.005(3) C
C13 0.047(4) 0.043(3) 0.045(3) 0.005(3) 0.010(3) 0.001(3) C
C14 0.060(4) 0.059(4) 0.046(4) 0.010(3) 0.003(3) -0.008(3) C
C15 0.062(4) 0.073(5) 0.055(4) 0.024(4) 0.015(4) 0.011(4) C
C16 0.059(4) 0.050(4) 0.060(4) 0.010(3) 0.017(3) 0.001(4) C
C17 0.046(4) 0.048(4) 0.052(4) 0.008(3) 0.010(3) -0.007(3) C
C18 0.038(3) 0.044(3) 0.040(3) 0.009(3) 0.005(3) -0.003(3) C
C19 0.040(3) 0.045(4) 0.067(4) 0.003(3) 0.013(3) -0.002(3) C
C20 0.056(4) 0.040(3) 0.060(4) 0.009(3) 0.010(3) -0.007(3) C
C21 0.047(4) 0.043(3) 0.046(4) 0.005(3) 0.001(3) 0.001(3) C
C22 0.040(3) 0.052(4) 0.062(4) -0.001(3) 0.011(3) -0.002(4) C
C23 0.040(3) 0.047(3) 0.052(4) 0.007(3) 0.005(3) -0.010(3) C
C24 0.044(3) 0.040(3) 0.038(3) 0.005(3) 0.004(3) -0.000(3) C
O2 0.033(2) 0.037(2) 0.042(2) 0.005(2) 0.003(2) 0.003(2) O
C25 0.036(3) 0.034(3) 0.046(3) 0.006(2) 0.001(3) 0.006(3) C
C26 0.032(3) 0.034(3) 0.045(3) 0.005(2) -0.002(3) 0.003(3) C
C27 0.042(3) 0.039(3) 0.043(3) 0.012(3) 0.002(3) -0.001(3) C
C28 0.038(3) 0.041(3) 0.043(3) 0.011(3) -0.004(3) -0.007(3) C
C29 0.031(3) 0.046(3) 0.050(4) 0.004(3) -0.007(3) -0.005(3) C
C30 0.031(3) 0.039(3) 0.040(3) 0.011(2) -0.002(3) 0.005(3) C
C31 0.033(3) 0.032(3) 0.037(3) 0.006(2) -0.003(3) -0.001(3) C
C32 0.046(4) 0.060(4) 0.047(4) 0.010(3) -0.008(3) -0.016(3) C
C33 0.073(6) 0.168(9) 0.048(5) -0.004(6) -0.001(4) -0.036(5) C
C34 0.119(6) 0.071(4) 0.094(6) 0.049(4) -0.052(5) -0.046(4) C
C35 0.058(4) 0.063(4) 0.054(4) 0.011(3) -0.013(4) -0.015(4) C
O3 0.040(2) 0.030(2) 0.037(2) 0.008(2) 0.001(2) 0.002(2) O
C36 0.041(3) 0.034(3) 0.043(3) 0.008(3) 0.002(3) 0.002(3) C
P2 0.0448(9) 0.0343(8) 0.0443(9) 0.0075(7) 0.0034(7) -0.0022(7) P
C37 0.044(3) 0.040(3) 0.043(3) 0.008(3) 0.001(3) -0.012(3) C
C38 0.056(4) 0.054(4) 0.056(4) -0.004(3) 0.011(3) -0.010(4) C
C39 0.051(4) 0.086(6) 0.088(6) -0.002(4) 0.023(4) -0.019(5) C
C40 0.045(4) 0.101(6) 0.116(7) 0.008(4) 0.013(5) -0.034(6) C
C41 0.060(5) 0.087(5) 0.089(6) 0.025(4) -0.023(4) -0.024(5) C
C42 0.057(4) 0.058(4) 0.062(4) 0.015(3) -0.004(4) -0.008(4) C
C43 0.045(3) 0.047(3) 0.042(3) 0.011(3) 0.007(3) -0.002(3) C
C44 0.053(4) 0.049(4) 0.048(4) 0.002(3) 0.008(3) -0.000(3) C
C45 0.067(5) 0.071(5) 0.053(4) 0.002(4) 0.012(4) 0.011(4) C
C46 0.085(5) 0.107(6) 0.049(4) 0.024(5) 0.025(4) 0.015(4) C
C47 0.115(7) 0.071(5) 0.053(4) 0.014(5) 0.012(5) -0.011(4) C
C48 0.089(5) 0.053(4) 0.051(4) 0.011(4) 0.011(4) -0.003(4) C
C49 0.035(3) 0.047(3) 0.050(4) 0.004(3) -0.002(3) 0.005(3) C
O4 0.046(2) 0.040(2) 0.043(2) 0.004(2) 0.001(2) 0.002(2) O
C50 0.054(4) 0.035(3) 0.051(4) -0.000(3) -0.006(3) 0.002(3) C
C51 0.042(3) 0.037(3) 0.040(3) 0.001(3) 0.007(3) 0.004(3) C
C52 0.055(4) 0.038(3) 0.041(3) 0.007(3) 0.007(3) 0.002(3) C
C53 0.052(4) 0.050(4) 0.034(3) 0.006(3) 0.006(3) 0.000(3) C
C54 0.048(4) 0.054(4) 0.041(3) 0.005(3) 0.003(3) 0.004(3) C
C55 0.044(3) 0.038(3) 0.055(4) -0.001(3) 0.013(3) 0.007(3) C
C56 0.042(3) 0.038(3) 0.044(3) -0.004(3) 0.005(3) 0.002(3) C
C57 0.063(4) 0.059(4) 0.039(4) 0.011(3) -0.003(3) -0.005(3) C
C58 0.140(9) 0.16(1) 0.129(8) 0.050(8) -0.070(7) -0.072(7) C
C59 0.152(9) 0.078(6) 0.080(6) -0.023(6) -0.040(6) -0.015(5) C
C60 0.18(1) 0.21(1) 0.080(6) -0.066(9) 0.048(7) -0.083(6) C
C61 0.049(4) 0.038(3) 0.082(5) 0.002(3) 0.008(4) 0.002(4) C
O5 0.046(2) 0.039(2) 0.051(2) 0.006(2) -0.006(2) 0.006(2) O
C62 0.047(4) 0.040(3) 0.056(4) 0.005(3) 0.004(3) -0.005(3) C
O6 0.047(3) 0.040(2) 0.066(3) -0.009(2) 0.004(2) -0.010(2) O
C63 0.045(4) 0.043(4) 0.153(8) -0.017(3) -0.020(5) 0.021(5) C
P3 0.022(1) 0.023(1) 0.026(1) -0.000(1) 0.005(1) -0.002(1) P
P3A 0.062(2) 0.068(3) 0.069(3) 0.010(2) 0.005(2) 0.006(2) P
C76 0.068(6) 0.134(9) 0.127(9) 0.028(6) 0.010(6) 0.020(7) C
O7 0.079(4) 0.122(5) 0.217(6) 0.023(3) 0.059(4) 0.106(4) O

loop_
_atom_site_label
_atom_site_fract_x
_atom_site_fract_y
_atom_site_fract_z
_atom_site_U_iso_or_equiv
_atom_site_occupancy
_atom_site_thermal_displace_type
_atom_site_calc_flag
_atom_site_calc_attached_atom
_atom_site_type_symbol
C1 0.0186(5) 0.3246(5) 0.7300(3) 0.040(3) 1.000 Uani ? ? C
C2 -0.0721(5) 0.2902(5) 0.6946(3) 0.043(3) 1.000 Uani ? ? C
C3 -0.1041(5) 0.1879(5) 0.6863(3) 0.042(3) 1.000 Uani ? ? C
C4 -0.0380(5) 0.1203(5) 0.7129(3) 0.041(3) 1.000 Uani ? ? C
C5 0.0542(4) 0.1510(4) 0.7485(3) 0.035(3) 1.000 Uani ? ? C
C6 0.0797(4) 0.2538(5) 0.7587(3) 0.035(3) 1.000 Uani ? ? C
C7 -0.2072(6) 0.1525(6) 0.6495(4) 0.059(4) 1.000 Uani ? ? C
C8 -0.271(1) 0.233(1) 0.6309(9) 0.17(1) 1.000 Uani ? ? C
C9 -0.2795(9) 0.112(1) 0.6980(8) 0.14(1) 1.000 Uani ? ? C
C10 -0.1994(9) 0.079(1) 0.6063(7) 0.2197 1.000 Uani ? ? C
O1 0.1716(3) 0.2896(3) 0.7933(2) 0.040(2) 1.000 Uani ? ? O
C11 0.1763(5) 0.2737(5) 0.8596(3) 0.039(3) 1.000 Uani ? ? C
P1 0.0821(1) 0.3464(1) 0.89756(8) 0.0403(8) 1.000 Uani ? ? P
C12 0.1033(5) 0.2966(5) 0.9759(3) 0.039(3) 1.000 Uani ? ? C
C13 0.1446(5) 0.3544(5) 1.0285(3) 0.045(3) 1.000 Uani ? ? C
C14 0.1507(6) 0.3132(6) 1.0875(3) 0.055(4) 1.000 Uani ? ? C
C15 0.1171(6) 0.2116(6) 1.0943(3) 0.063(4) 1.000 Uani ? ? C
C16 0.0765(6) 0.1543(5) 1.0430(3) 0.056(4) 1.000 Uani ? ? C
C17 0.0682(5) 0.1966(5) 0.9844(3) 0.049(4) 1.000 Uani ? ? C
C18 0.1454(5) 0.4747(5) 0.9064(3) 0.041(3) 1.000 Uani ? ? C
C19 0.0853(5) 0.5480(5) 0.9265(3) 0.050(4) 1.000 Uani ? ? C
C20 0.1237(5) 0.6481(5) 0.9348(3) 0.051(4) 1.000 Uani ? ? C
C21 0.2223(5) 0.6766(5) 0.9204(3) 0.045(4) 1.000 Uani ? ? C
C22 0.2821(5) 0.6045(5) 0.8988(3) 0.050(4) 1.000 Uani ? ? C
C23 0.2437(5) 0.5049(5) 0.8919(3) 0.046(3) 1.000 Uani ? ? C
C24 0.1254(5) 0.0733(5) 0.7715(3) 0.040(3) 1.000 Uani ? ? C
O2 0.0978(3) 0.0377(3) 0.8318(2) 0.037(2) 1.000 Uani ? ? O
C25 0.1626(5) -0.0382(4) 0.8563(3) 0.038(3) 1.000 Uani ? ? C
C26 0.2739(4) 0.0065(4) 0.8720(3) 0.036(3) 1.000 Uani ? ? C
C27 0.3011(5) 0.0615(5) 0.9280(3) 0.041(3) 1.000 Uani ? ? C
C28 0.3982(5) 0.1125(5) 0.9416(3) 0.041(3) 1.000 Uani ? ? C
C29 0.4644(5) 0.1131(5) 0.8946(3) 0.041(3) 1.000 Uani ? ? C
C30 0.4410(4) 0.0595(4) 0.8384(3) 0.036(3) 1.000 Uani ? ? C
C31 0.3469(4) 0.0016(4) 0.8287(3) 0.034(3) 1.000 Uani ? ? C
C32 0.4301(5) 0.1693(5) 1.0039(3) 0.051(4) 1.000 Uani ? ? C
C33 0.3715(7) 0.1215(9) 1.0559(4) 0.084(6) 1.000 Uani ? ? C
C34 0.4079(8) 0.2798(6) 0.9969(4) 0.093(5) 1.000 Uani ? ? C
C35 0.5444(6) 0.1633(6) 1.0241(3) 0.058(4) 1.000 Uani ? ? C
O3 0.3235(3) -0.0579(3) 0.7746(2) 0.035(2) 1.000 Uani ? ? O
C36 0.3598(5) -0.1579(4) 0.7829(3) 0.039(3) 1.000 Uani ? ? C
P2 0.3163(1) -0.2502(1) 0.71961(8) 0.0408(8) 1.000 Uani ? ? P
C37 0.1773(5) -0.2356(5) 0.7123(3) 0.042(3) 1.000 Uani ? ? C
C38 0.1186(6) -0.2850(5) 0.7548(3) 0.055(4) 1.000 Uani ? ? C
C39 0.0140(6) -0.2749(7) 0.7531(4) 0.073(5) 1.000 Uani ? ? C
C40 -0.0345(6) -0.2185(7) 0.7084(5) 0.081(6) 1.000 Uani ? ? C
C41 0.0212(6) -0.1705(7) 0.6651(4) 0.077(5) 1.000 Uani ? ? C
C42 0.1278(6) -0.1786(6) 0.6667(4) 0.059(4) 1.000 Uani ? ? C
C43 0.3633(5) -0.1941(5) 0.6499(3) 0.045(3) 1.000 Uani ? ? C
C44 0.4066(5) -0.0960(5) 0.6459(3) 0.050(4) 1.000 Uani ? ? C
C45 0.4503(6) -0.0636(6) 0.5926(4) 0.063(5) 1.000 Uani ? ? C
C46 0.4481(7) -0.1286(7) 0.5413(4) 0.076(5) 1.000 Uani ? ? C
C47 0.4028(8) -0.2267(7) 0.5437(4) 0.075(5) 1.000 Uani ? ? C
C48 0.3630(7) -0.2594(6) 0.5977(4) 0.062(5) 1.000 Uani ? ? C
C49 0.5113(5) 0.0695(5) 0.7863(3) 0.043(3) 1.000 Uani ? ? C
O4 0.4634(3) 0.1162(3) 0.7328(2) 0.043(2) 1.000 Uani ? ? O
C50 0.4487(5) 0.2202(5) 0.7450(3) 0.046(4) 1.000 Uani ? ? C
C51 0.3641(5) 0.2532(5) 0.6999(3) 0.039(3) 1.000 Uani ? ? C
C52 0.3144(5) 0.1919(5) 0.6508(3) 0.044(3) 1.000 Uani ? ? C
C53 0.2328(5) 0.2235(5) 0.6114(3) 0.044(3) 1.000 Uani ? ? C
C54 0.1990(5) 0.3167(5) 0.6241(3) 0.048(4) 1.000 Uani ? ? C
C55 0.2453(5) 0.3809(5) 0.6732(3) 0.045(3) 1.000 Uani ? ? C
C56 0.3293(5) 0.3483(5) 0.7094(3) 0.041(3) 1.000 Uani ? ? C
C57 0.1840(6) 0.1553(6) 0.5566(3) 0.053(4) 1.000 Uani ? ? C
C58 0.087(1) 0.195(1) 0.5259(6) 0.144(9) 1.000 Uani ? ? C
C59 0.1552(9) 0.0513(8) 0.5784(5) 0.098(7) 1.000 Uani ? ? C
C60 0.261(1) 0.149(1) 0.5094(5) 0.143(9) 1.000 Uani ? ? C
C61 0.2020(5) 0.4807(5) 0.6868(4) 0.053(4) 1.000 Uani ? ? C
O5 0.0916(3) 0.4760(3) 0.6823(2) 0.045(2) 1.000 Uani ? ? O
C62 0.0479(5) 0.4370(5) 0.7360(3) 0.047(4) 1.000 Uani ? ? C
O6 0.3785(3) 0.4087(3) 0.7592(2) 0.050(3) 1.000 Uani ? ? O
C63 0.4439(6) 0.4898(6) 0.7366(5) 0.066(5) 1.000 Uani ? ? C
P3 0.5105(2) 0.5677(2) 0.7941(1) 0.024(1) 0.500 Uani ? ? P
C64 0.6120(8) 0.4916(7) 0.8253(5) 0.022(2) 0.500 Uiso ? ? C
C65 0.694(1) 0.462(1) 0.7911(7) 0.050(3) 0.500 Uiso ? ? C
C66 0.765(1) 0.402(1) 0.8176(9) 0.078(5) 0.500 Uiso ? ? C
C67 0.773(1) 0.376(1) 0.8806(7) 0.059(4) 0.500 Uiso ? ? C
C68 0.689(1) 0.402(1) 0.9136(7) 0.052(4) 0.500 Uiso ? ? C
C69 0.6093(9) 0.4626(9) 0.8891(6) 0.039(3) 0.500 Uiso ? ? C
C70 0.5816(8) 0.6601(8) 0.7493(5) 0.026(2) 0.500 Uiso ? ? C
C71 0.637(1) 0.740(1) 0.7835(6) 0.042(3) 0.500 Uiso ? ? C
C72 0.689(1) 0.819(1) 0.7554(6) 0.047(3) 0.500 Uiso ? ? C
C73 0.683(1) 0.817(1) 0.6851(6) 0.044(3) 0.500 Uiso ? ? C
C74 0.632(1) 0.732(1) 0.6504(7) 0.058(4) 0.500 Uiso ? ? C
C75 0.5807(9) 0.6621(9) 0.6843(6) 0.038(3) 0.500 Uiso ? ? C
P3A 0.5653(3) 0.4772(4) 0.7293(2) 0.066(3) 0.500 Uani ? ? P
C64A 0.645(1) 0.444(1) 0.8007(7) 0.063(4) 0.500 Uiso ? ? C
C65A 0.745(2) 0.422(2) 0.794(1) 0.092(6) 0.500 Uiso ? ? C
C66A 0.801(2) 0.396(2) 0.8406(9) 0.088(6) 0.500 Uiso ? ? C
C67A 0.762(1) 0.378(1) 0.8995(8) 0.068(4) 0.500 Uiso ? ? C
C68A 0.667(2) 0.398(2) 0.915(1) 0.101(7) 0.500 Uiso ? ? C
C69A 0.602(1) 0.432(1) 0.8589(9) 0.082(5) 0.500 Uiso ? ? C
C70A 0.606(1) 0.614(1) 0.7286(7) 0.063(4) 0.500 Uiso ? ? C
C71A 0.637(1) 0.673(1) 0.7805(9) 0.081(5) 0.500 Uiso ? ? C
C72A 0.665(1) 0.774(1) 0.7777(9) 0.083(5) 0.500 Uiso ? ? C
C73A 0.671(1) 0.822(1) 0.7193(7) 0.062(4) 0.500 Uiso ? ? C
C74A 0.632(1) 0.761(1) 0.6652(7) 0.060(4) 0.500 Uiso ? ? C
C75A 0.599(1) 0.651(1) 0.6701(8) 0.075(5) 0.500 Uiso ? ? C
C76 0.1642(8) 0.8942(9) 0.1404(6) 0.105(7) 1.000 Uani ? ? C
O7 0.1187(5) 0.9828(5) 0.1507(4) 0.128(5) 1.000 Uani ? ? O
C77 0.204(2) 0.512(2) 0.404(1) 0.095(6) 0.500 Uiso ? ? C
O8 0.160(1) 0.434(1) 0.3738(9) 0.141(6) 0.500 Uiso ? ? O
C78 0.129(2) 0.546(2) 0.526(1) 0.100(7) 0.500 Uiso ? ? C
O9 0.090(2) 0.626(2) 0.5343(9) 0.152(7) 0.500 Uiso ? ? O
O10 0.576(2) 0.565(2) 0.455(1) 0.22(1) 0.500 Uiso ? ? O
H1 -0.1141 0.3381 0.6752 0.0556 1.000 Uiso calc C2 H
H2 -0.0565 0.0501 0.7064 0.0537 1.000 Uiso calc C4 H
H3 -0.3330 0.2056 0.6080 0.2735 1.000 Uiso calc C8 H
H4 -0.2864 0.2695 0.6667 0.2735 1.000 Uiso calc C8 H
H5 -0.2341 0.2776 0.6047 0.2735 1.000 Uiso calc C8 H
H6 -0.3450 0.0894 0.6772 0.2176 1.000 Uiso calc C9 H
H7 -0.2500 0.0582 0.7192 0.2176 1.000 Uiso calc C9 H
H8 -0.2880 0.1650 0.7272 0.2176 1.000 Uiso calc C9 H
H9 -0.2657 0.0603 0.5852 0.3824 1.000 Uiso calc C10 H
H10 -0.1533 0.1025 0.5770 0.3824 1.000 Uiso calc C10 H
H11 -0.1736 0.0218 0.6265 0.3824 1.000 Uiso calc C10 H
H12 0.2441 0.2943 0.8779 0.0510 1.000 Uiso calc C11 H
H13 0.1613 0.2039 0.8662 0.0510 1.000 Uiso calc C11 H
H14 0.1689 0.4228 1.0240 0.0582 1.000 Uiso calc C13 H
H15 0.1775 0.3538 1.1232 0.0715 1.000 Uiso calc C14 H
H16 0.1226 0.1828 1.1344 0.0798 1.000 Uiso calc C15 H
H17 0.0539 0.0854 1.0475 0.0718 1.000 Uiso calc C16 H
H18 0.0379 0.1565 0.9493 0.0626 1.000 Uiso calc C17 H
H19 0.0161 0.5294 0.9348 0.0655 1.000 Uiso calc C19 H
H20 0.0820 0.6967 0.9504 0.0671 1.000 Uiso calc C20 H
H21 0.2490 0.7452 0.9253 0.0589 1.000 Uiso calc C21 H
H22 0.3502 0.6236 0.8886 0.0665 1.000 Uiso calc C22 H
H23 0.2860 0.4563 0.8769 0.0601 1.000 Uiso calc C23 H
H24 0.1948 0.1025 0.7758 0.0526 1.000 Uiso calc C24 H
H25 0.1194 0.0181 0.7422 0.0526 1.000 Uiso calc C24 H
H26 0.1617 -0.0914 0.8260 0.0497 1.000 Uiso calc C25 H
H27 0.1366 -0.0640 0.8932 0.0497 1.000 Uiso calc C25 H
H28 0.2517 0.0641 0.9578 0.0531 1.000 Uiso calc C27 H
H29 0.5290 0.1520 0.9013 0.0558 1.000 Uiso calc C29 H
H30 0.3920 0.1573 1.0943 0.1277 1.000 Uiso calc C33 H
H31 0.2992 0.1242 1.0457 0.1277 1.000 Uiso calc C33 H
H32 0.3869 0.0531 1.0598 0.1277 1.000 Uiso calc C33 H
H33 0.4276 0.3157 1.0355 0.1264 1.000 Uiso calc C34 H
H34 0.4463 0.3086 0.9652 0.1264 1.000 Uiso calc C34 H
H35 0.3361 0.2840 0.9857 0.1264 1.000 Uiso calc C34 H
H36 0.5619 0.1992 1.0629 0.0767 1.000 Uiso calc C35 H
H37 0.5584 0.0947 1.0289 0.0767 1.000 Uiso calc C35 H
H38 0.5846 0.1923 0.9933 0.0767 1.000 Uiso calc C35 H
H39 0.3364 -0.1835 0.8205 0.0508 1.000 Uiso calc C36 H
H40 0.4334 -0.1512 0.7866 0.0508 1.000 Uiso calc C36 H
H41 0.1508 -0.3261 0.7852 0.0721 1.000 Uiso calc C38 H
H42 -0.0250 -0.3073 0.7834 0.0971 1.000 Uiso calc C39 H
H43 -0.1070 -0.2128 0.7074 0.1135 1.000 Uiso calc C40 H
H44 -0.0126 -0.1316 0.6340 0.1038 1.000 Uiso calc C41 H
H45 0.1665 -0.1453 0.6366 0.0770 1.000 Uiso calc C42 H
H46 0.4063 -0.0501 0.6804 0.0654 1.000 Uiso calc C44 H
H47 0.4817 0.0031 0.5914 0.0822 1.000 Uiso calc C45 H
H48 0.4773 -0.1064 0.5046 0.1015 1.000 Uiso calc C46 H
H49 0.3994 -0.2711 0.5082 0.1027 1.000 Uiso calc C47 H
H50 0.3349 -0.3272 0.5996 0.0827 1.000 Uiso calc C48 H
H51 0.5283 0.0042 0.7741 0.0575 1.000 Uiso calc C49 H
H52 0.5727 0.1094 0.8013 0.0575 1.000 Uiso calc C49 H
H53 0.5111 0.2601 0.7403 0.0619 1.000 Uiso calc C50 H
H54 0.4303 0.2284 0.7865 0.0619 1.000 Uiso calc C50 H
H55 0.3368 0.1266 0.6442 0.0574 1.000 Uiso calc C52 H
H56 0.1420 0.3385 0.5985 0.0624 1.000 Uiso calc C54 H
H57 0.0593 0.1502 0.4922 0.1931 1.000 Uiso calc C58 H
H58 0.0377 0.1985 0.5556 0.1931 1.000 Uiso calc C58 H
H59 0.1031 0.2597 0.5104 0.1931 1.000 Uiso calc C58 H
H60 0.1250 0.0100 0.5438 0.1408 1.000 Uiso calc C59 H
H61 0.2155 0.0230 0.5964 0.1408 1.000 Uiso calc C59 H
H62 0.1069 0.0550 0.6088 0.1408 1.000 Uiso calc C59 H
H63 0.2325 0.1073 0.4749 0.2051 1.000 Uiso calc C60 H
H64 0.2794 0.2151 0.4953 0.2051 1.000 Uiso calc C60 H
H65 0.3218 0.1221 0.5282 0.2051 1.000 Uiso calc C60 H
H66 0.2256 0.5281 0.6578 0.0731 1.000 Uiso calc C61 H
H67 0.2276 0.5029 0.7281 0.0731 1.000 Uiso calc C61 H
H68 0.0970 0.4500 0.7714 0.0620 1.000 Uiso calc C62 H
H69 -0.0125 0.4704 0.7420 0.0620 1.000 Uiso calc C62 H

loop_
_atom_type_symbol
_atom_type_scat_dispersion_real
_atom_type_scat_dispersion_imag
_atom_type_scat_source
C 0.002 0.002 International_Tables_Vol_IV_Table_2.3.1
H 0.000 0.000 International_Tables_Vol_IV_Table_2.3.1
O 0.008 0.006 International_Tables_Vol_IV_Table_2.3.1
P 0.090 0.095 International_Tables_Vol_IV_Table_2.3.1

loop_
_geom_angle_atom_site_label_1
_geom_angle_atom_site_label_2
_geom_angle_atom_site_label_3
_geom_angle
C2 C1 C6 118.4(6)
C2 C1 C62 118.9(6)
C6 C1 C62 122.6(6)
C1 C2 C3 122.5(6)
C2 C3 C4 116.9(6)
C2 C3 C7 121.2(6)
C4 C3 C7 121.9(6)
C3 C4 C5 122.8(6)
C4 C5 C6 118.2(6)
C4 C5 C24 119.5(5)
C6 C5 C24 122.3(5)
C1 C6 C5 121.0(5)
C1 C6 O1 117.6(5)
C5 C6 O1 121.1(5)
C3 C7 C8 114.3(8)
C3 C7 C9 106.2(7)
C3 C7 C10 113.6(8)
C8 C7 C9 93(1)
C8 C7 C10 117(1)
C9 C7 C10 109(1)
C6 O1 C11 115.8(5)
O1 C11 P1 111.6(4)
C11 P1 C12 97.7(3)
C11 P1 C18 104.0(3)
C12 P1 C18 103.3(3)
P1 C12 C13 124.1(5)
P1 C12 C17 117.7(5)
C13 C12 C17 118.0(6)
C12 C13 C14 120.8(6)
C13 C14 C15 119.8(7)
C14 C15 C16 119.9(7)
C15 C16 C17 120.0(7)
C12 C17 C16 121.4(6)
P1 C18 C19 115.8(5)
P1 C18 C23 126.4(5)
C19 C18 C23 117.7(6)
C18 C19 C20 121.6(6)
C19 C20 C21 119.7(6)
C20 C21 C22 119.2(6)
C21 C22 C23 120.6(6)
C18 C23 C22 121.2(6)
C5 C24 O2 109.8(5)
C24 O2 C25 112.7(5)
O2 C25 C26 110.6(5)
C25 C26 C27 119.9(6)
C25 C26 C31 121.0(6)
C27 C26 C31 118.9(6)
C26 C27 C28 122.2(6)
C27 C28 C29 116.6(6)
C27 C28 C32 122.5(6)
C29 C28 C32 120.9(6)
C28 C29 C30 123.1(6)
C29 C30 C31 118.6(6)
C29 C30 C49 121.3(6)
C31 C30 C49 119.9(6)
C26 C31 C30 120.0(6)
C26 C31 O3 119.6(5)
C30 C31 O3 120.3(5)
C28 C32 C33 110.3(6)
C28 C32 C34 108.9(6)
C28 C32 C35 111.5(6)
C33 C32 C34 110.7(8)
C33 C32 C35 106.1(7)
C34 C32 C35 109.3(7)
C31 O3 C36 111.0(4)
O3 C36 P2 115.4(4)
C36 P2 C37 100.4(3)
C36 P2 C43 104.6(3)
C37 P2 C43 105.0(3)
P2 C37 C38 117.4(5)
P2 C37 C42 123.8(6)
C38 C37 C42 118.8(7)
C37 C38 C39 120.4(8)
C38 C39 C40 120.7(9)
C39 C40 C41 120.1(8)
C40 C41 C42 120.0(9)
C37 C42 C41 119.9(8)
P2 C43 C44 125.9(5)
P2 C43 C48 116.0(5)
C44 C43 C48 117.9(7)
C43 C44 C45 121.5(7)
C44 C45 C46 119.8(8)
C45 C46 C47 119.8(8)
C46 C47 C48 119.9(8)
C43 C48 C47 121.1(8)
C30 C49 O4 112.0(5)
C49 O4 C50 112.3(5)
O4 C50 C51 109.7(5)
C50 C51 C52 123.6(6)
C50 C51 C56 118.2(6)
C52 C51 C56 118.2(6)
C51 C52 C53 122.1(6)
C52 C53 C54 117.5(6)
C52 C53 C57 120.1(6)
C54 C53 C57 122.4(6)
C53 C54 C55 122.8(6)
C54 C55 C56 117.6(6)
C54 C55 C61 120.6(6)
C56 C55 C61 121.8(6)
C51 C56 C55 121.7(6)
C51 C56 O6 117.8(6)
C55 C56 O6 120.4(6)
C53 C57 C58 112.2(7)
C53 C57 C59 110.6(6)
C53 C57 C60 108.2(7)
C58 C57 C59 107(1)
C58 C57 C60 109(1)
C59 C57 C60 109(1)
C55 C61 O5 114.0(5)
C61 O5 C62 113.9(5)
C1 C62 O5 112.7(5)
C56 O6 C63 110.7(6)
O6 C63 P3 114.8(7)
O6 C63 P3A 121.0(6)
P3 C63 P3A 74.9(4)
C63 P3 C64 102.8(5)
C63 P3 C70 102.7(5)
C64 P3 C70 102.2(5)
P3 C64 C65 124.2(9)
P3 C64 C69 116.7(8)
P3 C64 C69A 125(1)
C65 C64 C69 119(1)
C65 C64 C69A 103(1)
C69 C64 C69A 31(1)
C64 C65 C66 120(1)
C64 C65 C66A 114(1)
C64 C65 C69A 32.2(8)
C66 C65 C66A 10(1)
C66 C65 C69A 90(1)
C66A C65 C69A 87(1)
C65 C66 C67 124(2)
C65 C66 C64A 23.5(9)
C65 C66 C67A 117(2)
C67 C66 C64A 107(2)
C67 C66 C67A 7(1)
C64A C66 C67A 100(1)
C66 C67 C68 113(2)
C66 C67 C65A 7(1)
C66 C67 C68A 111(2)
C68 C67 C65A 106(1)
C68 C67 C68A 5(2)
C65A C67 C68A 104(2)
C67 C68 C69 124(2)
C67 C68 C67A 13(1)
C67 C68 C69A 104(1)
C69 C68 C67A 137(2)
C69 C68 C69A 27.6(9)
C67A C68 C69A 117(2)
C64 C69 C68 116(1)
C64 C69 C68A 123(2)
C68 C69 C68A 10(2)
P3 C70 C71 116(1)
P3 C70 C75 126(1)
P3 C70 C72A 128(1)
P3 C70 C75A 126(1)
C71 C70 C75 117(1)
C71 C70 C72A 12(1)
C71 C70 C75A 116(1)
C75 C70 C72A 104(1)
C75 C70 C75A 9(1)
C72A C70 C75A 103(1)
C70 C71 C72 122(1)
C70 C71 C73A 100(1)
C72 C71 C73A 23.2(8)
C71 C72 C73 117(1)
C72 C73 C74 119(1)
C72 C73 C74A 112(1)
C74 C73 C74A 13(1)
C73 C74 C75 115(1)
C73 C74 C73A 21.3(8)
C73 C74 C75A 128(2)
C75 C74 C73A 94(1)
C75 C74 C75A 18(1)
C73A C74 C75A 108(1)
C70 C75 C74 127(1)
C70 C75 C70A 36(1)
C70 C75 C74A 110(1)
C74 C75 C70A 133(1)
C74 C75 C74A 18(1)
C70A C75 C74A 127(1)
C63 P3A C64A 116.3(8)
C63 P3A C70A 96.4(6)
C64A P3A C70A 98.9(8)
C66 C64A P3A 136(1)
C66 C64A C65A 19(1)
C66 C64A C69A 100(1)
P3A C64A C65A 116(1)
P3A C64A C69A 122(1)
C65A C64A C69A 120(1)
C67 C65A C64A 95(1)
C67 C65A C66A 24(1)
C64A C65A C66A 119(2)
C65 C66A C65A 20(1)
C65 C66A C67A 105(1)
C65A C66A C67A 122(2)
C66 C67A C68 107(2)
C66 C67A C66A 19(1)
C66 C67A C68A 107(2)
C68 C67A C66A 125(2)
C68 C67A C68A 6(2)
C66A C67A C68A 125(2)
C67 C68A C69 116(2)
C67 C68A C67A 11(1)
C67 C68A C69A 98(2)
C69 C68A C67A 125(3)
C69 C68A C69A 29(1)
C67A C68A C69A 110(2)
C64 C69A C65 43(1)
C64 C69A C68 126(1)
C64 C69A C64A 42(1)
C64 C69A C68A 134(2)
C65 C69A C68 99(1)
C65 C69A C64A 14.6(9)
C65 C69A C68A 108(1)
C68 C69A C64A 111(1)
C68 C69A C68A 9(2)
C64A C69A C68A 120(2)
C75 C70A P3A 119(1)
C75 C70A C71A 112(1)
C75 C70A C75A 17(1)
P3A C70A C71A 124(1)
P3A C70A C75A 112(1)
C71A C70A C75A 122(1)
C70A C71A C72A 122(1)
C70 C72A C71A 29(1)
C70 C72A C73A 98(1)
C71A C72A C73A 121(2)
C71 C73A C74 99(1)
C71 C73A C72A 14(1)
C71 C73A C74A 101(1)
C74 C73A C72A 111(1)
C74 C73A C74A 6(1)
C72A C73A C74A 115(1)
C73 C74A C75 137(2)
C73 C74A C73A 30(1)
C73 C74A C75A 142(2)
C75 C74A C73A 110(1)
C75 C74A C75A 16(1)
C73A C74A C75A 121(1)
C70 C75A C74 111(1)
C70 C75A C70A 28.4(9)
C70 C75A C74A 94(1)
C74 C75A C70A 131(2)
C74 C75A C74A 17(1)
C70A C75A C74A 116(1)

loop_
_geom_bond_atom_site_label_1
_geom_bond_atom_site_label_2
_geom_bond_distance
C1 C2 1.385(9)
C1 C6 1.396(9)
C1 C62 1.514(9)
C2 C3 1.394(9)
C3 C4 1.388(9)
C3 C7 1.528(9)
C4 C5 1.391(8)
C5 C6 1.389(8)
C5 C24 1.502(8)
C6 O1 1.394(7)
C7 C8 1.45(2)
C7 C9 1.54(2)
C7 C10 1.35(2)
O1 C11 1.440(7)
C11 P1 1.853(6)
P1 C12 1.827(7)
P1 C18 1.834(7)
C12 C13 1.393(9)
C12 C17 1.394(9)
C13 C14 1.39(1)
C14 C15 1.40(1)
C15 C16 1.37(1)
C16 C17 1.39(1)
C18 C19 1.382(9)
C18 C23 1.376(9)
C19 C20 1.387(9)
C20 C21 1.37(1)
C21 C22 1.379(9)
C22 C23 1.379(9)
C24 O2 1.455(7)
O2 C25 1.444(7)
C25 C26 1.528(8)
C26 C27 1.396(9)
C26 C31 1.392(9)
C27 C28 1.390(9)
C28 C29 1.385(9)
C28 C32 1.529(9)
C29 C30 1.385(9)
C30 C31 1.391(8)
C30 C49 1.510(9)
C31 O3 1.386(7)
C32 C33 1.53(1)
C32 C34 1.53(1)
C32 C35 1.52(1)
O3 C36 1.456(7)
C36 P2 1.831(6)
P2 C37 1.827(7)
P2 C43 1.821(7)
C37 C38 1.39(1)
C37 C42 1.39(1)
C38 C39 1.38(1)
C39 C40 1.37(1)
C40 C41 1.37(1)
C41 C42 1.40(1)
C43 C44 1.39(1)
C43 C48 1.40(1)
C44 C45 1.39(1)
C45 C46 1.38(1)
C46 C47 1.39(1)
C47 C48 1.38(1)
C49 O4 1.435(8)
O4 C50 1.432(8)
C50 C51 1.498(9)
C51 C52 1.395(9)
C51 C56 1.393(9)
C52 C53 1.393(9)
C53 C54 1.378(9)
C53 C57 1.528(9)
C54 C55 1.40(1)
C55 C56 1.386(9)
C55 C61 1.514(9)
C56 O6 1.398(8)
C57 C58 1.50(1)
C57 C59 1.50(1)
C57 C60 1.50(1)
C61 O5 1.428(8)
O5 C62 1.422(8)
O6 C63 1.442(9)
C63 P3 1.719(9)
C63 P3A 1.62(1)
P3 C64 1.81(1)
P3 C70 1.83(1)
C64 C65 1.42(2)
C64 C69 1.43(2)
C64 C69A 1.09(2)
C65 C66 1.36(4)
C65 C66A 1.95(3)
C65 C69A 1.99(3)
C66 C67 1.40(4)
C66 C64A 1.72(4)
C66 C67A 1.80(4)
C67 C68 1.43(4)
C67 C65A 1.99(4)
C67 C68A 1.67(4)
C68 C69 1.43(3)
C68 C67A 1.09(3)
C68 C69A 1.63(4)
C69 C68A 1.29(4)
C70 C71 1.39(2)
C70 C75 1.40(2)
C70 C72A 1.85(3)
C70 C75A 1.74(3)
C71 C72 1.39(2)
C71 C73A 1.85(3)
C72 C73 1.50(2)
C73 C74 1.43(2)
C73 C74A 1.02(2)
C74 C75 1.36(3)
C74 C73A 1.89(3)
C74 C75A 1.22(3)
C75 C70A 1.19(2)
C75 C74A 1.51(3)
P3A C64A 1.85(2)
P3A C70A 1.86(2)
C64A C65A 1.38(3)
C64A C69A 1.42(3)
C65A C66A 1.26(4)
C66A C67A 1.42(4)
C67A C68A 1.35(5)
C68A C69A 1.51(4)
C70A C71A 1.36(3)
C70A C75A 1.36(3)
C71A C72A 1.36(3)
C72A C73A 1.43(3)
C73A C74A 1.43(3)
C74A C75A 1.50(3)
C76 O7 1.38(1)
C77 O8 1.28(2)
C78 O9 1.23(3)
